data_4326759
loop_
_publ_author_name
'Yuan-Zhu Zhang'
'Uma P. Mallik'
'Nigam P. Rath'
'Rodolphe Cl\'erac'
'Stephen M. Holmes'

_publ_section_title
;
 Pyrazolylborates and Their Importance in Tuning Single-Molecule Magnet
 Properties of {FeIII2NiII} Complexes
;
_journal_name_full 'Inorganic Chemistry'
_journal_page_first 10537
_journal_page_last 10539
_journal_paper_doi 10.1021/ic2017825
_journal_volume 50
_journal_year 2011
_chemical_formula_sum 'C96 H122 B2 Fe2 N24 Ni O6'
_chemical_formula_weight 1900.21
_chemical_name_common Linear-Fe2Ni
_chemical_name_systematic
; 
 ? 
;
_space_group_IT_number 2
_symmetry_cell_setting triclinic
_symmetry_space_group_name_Hall '-P 1'
_symmetry_space_group_name_H-M 'P -1'
_atom_sites_solution_hydrogens geom
_atom_sites_solution_primary direct
_atom_sites_solution_secondary difmap
_audit_creation_method SHELXL-97
_cell_angle_alpha 76.591(2)
_cell_angle_beta 78.680(2)
_cell_angle_gamma 75.140(2)
_cell_formula_units_Z 1
_cell_length_a 9.8461(5)
_cell_length_b 14.7448(7)
_cell_length_c 17.8744(9)
_cell_measurement_reflns_used 9923
_cell_measurement_temperature 100(2)
_cell_measurement_theta_max 24.81
_cell_measurement_theta_min 2.53
_cell_volume 2413.9(2)
_computing_cell_refinement 'Bruker SAINT'
_computing_data_collection 'Bruker APEX2'
_computing_data_reduction 'Bruker SAINT'
_computing_molecular_graphics 'Bruker SHELXTL'
_computing_publication_material 'Bruker SHELXTL'
_computing_structure_refinement 'SHELXL-97 (Sheldrick, 2008)'
_computing_structure_solution 'SHELXS-97 (Sheldrick, 2008)'
_diffrn_ambient_temperature 100(2)
_diffrn_measured_fraction_theta_full 0.992
_diffrn_measured_fraction_theta_max 0.968
_diffrn_measurement_device_type 'Bruker APEX-II CCD'
_diffrn_measurement_method '\f and \w scans'
_diffrn_radiation_monochromator graphite
_diffrn_radiation_source 'fine-focus sealed tube'
_diffrn_radiation_type MoK\a
_diffrn_radiation_wavelength 0.71073
_diffrn_reflns_av_R_equivalents 0.0667
_diffrn_reflns_av_sigmaI/netI 0.0602
_diffrn_reflns_limit_h_max 10
_diffrn_reflns_limit_h_min -11
_diffrn_reflns_limit_k_max 17
_diffrn_reflns_limit_k_min -17
_diffrn_reflns_limit_l_max 21
_diffrn_reflns_limit_l_min -21
_diffrn_reflns_number 59916
_diffrn_reflns_theta_full 25.00
_diffrn_reflns_theta_max 25.68
_diffrn_reflns_theta_min 1.46
_diffrn_standards_number 0
_exptl_absorpt_coefficient_mu 0.555
_exptl_absorpt_correction_T_max 0.9728
_exptl_absorpt_correction_T_min 0.8690
_exptl_absorpt_correction_type multi-scan
_exptl_absorpt_process_details 'sadabs v2008/1'
_exptl_crystal_colour red
_exptl_crystal_density_diffrn 1.307
_exptl_crystal_density_meas ?
_exptl_crystal_description plate
_exptl_crystal_F_000 1004
_exptl_crystal_size_max 0.26
_exptl_crystal_size_mid 0.13
_exptl_crystal_size_min 0.05
_refine_diff_density_max 0.663
_refine_diff_density_min -0.639
_refine_diff_density_rms 0.080
_refine_ls_extinction_method none
_refine_ls_goodness_of_fit_ref 1.020
_refine_ls_hydrogen_treatment constr
_refine_ls_matrix_type full
_refine_ls_number_parameters 592
_refine_ls_number_reflns 8846
_refine_ls_number_restraints 0
_refine_ls_restrained_S_all 1.020
_refine_ls_R_factor_all 0.0835
_refine_ls_R_factor_gt 0.0475
_refine_ls_shift/su_max 0.000
_refine_ls_shift/su_mean 0.000
_refine_ls_structure_factor_coef Fsqd
_refine_ls_weighting_details 'calc w=1/[\s^2^(Fo^2^)+(0.0439P)^2^+6.0805P] where P=(Fo^2^+2Fc^2^)/3'
_refine_ls_weighting_scheme calc
_refine_ls_wR_factor_gt 0.1086
_refine_ls_wR_factor_ref 0.1287
_reflns_number_gt 6239
_reflns_number_total 8846
_reflns_threshold_expression >2sigma(I)
_cod_data_source_file ic2017825_si_002_2.cif
_cod_data_source_block h26809
_cod_depositor_comments
;
The following automatic conversions were performed:

'_exptl_crystal_density_meas' value 'no' was changed to '?' - the
value is perceived as not measured.

Automatic conversion script
Id: cif_fix_values 3008 2015-01-20 13:52:24Z robertas 
;
_cod_database_code 4326759

loop_
_symmetry_equiv_pos_as_xyz
'x, y, z'
'-x, -y, -z'

loop_
_atom_site_label
_atom_site_type_symbol
_atom_site_fract_x
_atom_site_fract_y
_atom_site_fract_z
_atom_site_U_iso_or_equiv
_atom_site_adp_type
_atom_site_occupancy
_atom_site_symmetry_multiplicity
_atom_site_calc_flag
_atom_site_refinement_flags
Fe1 Fe 0.43766(5) 0.24254(3) 0.16882(3) 0.01059(13) Uani 1 1 d .
Ni1 Ni 0.5000 0.0000 0.0000 0.01683(16) Uani 1 2 d S
B1 B 0.6516(4) 0.3449(3) 0.1986(2) 0.0125(8) Uani 1 1 d .
H1 H 0.7216 0.3781 0.2081 0.019 Uiso 1 1 calc R
N1 N 0.4890(3) 0.0990(2) 0.06273(17) 0.0177(7) Uani 1 1 d .
N2 N 0.2686(3) 0.1057(2) 0.28256(18) 0.0217(7) Uani 1 1 d .
N3 N 0.1577(3) 0.3299(2) 0.10151(18) 0.0212(7) Uani 1 1 d .
N4 N 0.6388(3) 0.36457(19) 0.11180(16) 0.0116(6) Uani 1 1 d .
N5 N 0.5460(3) 0.32520(19) 0.08822(16) 0.0119(6) Uani 1 1 d .
N6 N 0.6963(3) 0.23628(19) 0.22605(16) 0.0122(6) Uani 1 1 d .
N7 N 0.6159(3) 0.17821(19) 0.21469(16) 0.0128(6) Uani 1 1 d .
N8 N 0.5038(3) 0.37929(19) 0.24236(16) 0.0121(6) Uani 1 1 d .
N9 N 0.3942(3) 0.34088(19) 0.23729(16) 0.0123(6) Uani 1 1 d .
N10 N 0.4089(3) -0.1539(2) 0.22447(17) 0.0179(7) Uani 1 1 d .
N11 N 0.0596(3) 0.1165(2) 0.03842(18) 0.0234(7) Uani 1 1 d .
N12 N 0.4886(3) 0.1965(2) 0.48275(19) 0.0289(8) Uani 1 1 d .
C1 C 0.4710(3) 0.1532(2) 0.1031(2) 0.0129(7) Uani 1 1 d .
C2 C 0.3325(4) 0.1583(2) 0.2422(2) 0.0149(7) Uani 1 1 d .
C3 C 0.2632(3) 0.2983(2) 0.1261(2) 0.0138(7) Uani 1 1 d .
C4 C 0.5581(3) 0.3515(2) 0.01015(19) 0.0125(7) Uani 1 1 d .
C5 C 0.6592(3) 0.4077(2) -0.0162(2) 0.0135(7) Uani 1 1 d .
C6 C 0.7073(3) 0.4144(2) 0.04974(19) 0.0121(7) Uani 1 1 d .
C7 C 0.8168(4) 0.4652(2) 0.0564(2) 0.0173(8) Uani 1 1 d .
H7A H 0.8273 0.4564 0.1112 0.026 Uiso 1 1 calc R
H7B H 0.7868 0.5336 0.0353 0.026 Uiso 1 1 calc R
H7C H 0.9080 0.4390 0.0271 0.026 Uiso 1 1 calc R
C8 C 0.4741(4) 0.3239(2) -0.0384(2) 0.0174(8) Uani 1 1 d .
H8A H 0.4110 0.2844 -0.0049 0.026 Uiso 1 1 calc R
H8B H 0.5388 0.2874 -0.0756 0.026 Uiso 1 1 calc R
H8C H 0.4173 0.3816 -0.0667 0.026 Uiso 1 1 calc R
C9 C 0.7073(4) 0.4514(2) -0.09896(19) 0.0155(7) Uani 1 1 d .
H9A H 0.7285 0.5138 -0.1002 0.023 Uiso 1 1 calc R
H9B H 0.6291 0.4631 -0.1298 0.023 Uiso 1 1 calc R
C10 C 0.8372(4) 0.3884(2) -0.13592(19) 0.0170(8) Uani 1 1 d .
C11 C 0.9697(4) 0.4105(3) -0.1478(2) 0.0256(9) Uani 1 1 d .
H11A H 0.9783 0.4667 -0.1335 0.038 Uiso 1 1 calc R
C12 C 1.0898(4) 0.3517(3) -0.1803(3) 0.0373(11) Uani 1 1 d .
H12A H 1.1795 0.3680 -0.1877 0.056 Uiso 1 1 calc R
C13 C 1.0804(5) 0.2699(3) -0.2019(3) 0.0407(11) Uani 1 1 d .
H13A H 1.1627 0.2299 -0.2244 0.061 Uiso 1 1 calc R
C14 C 0.9489(5) 0.2469(3) -0.1902(2) 0.0340(10) Uani 1 1 d .
H14A H 0.9411 0.1905 -0.2044 0.051 Uiso 1 1 calc R
C15 C 0.8289(4) 0.3056(3) -0.1580(2) 0.0239(9) Uani 1 1 d .
H15A H 0.7394 0.2891 -0.1508 0.036 Uiso 1 1 calc R
C16 C 0.6850(3) 0.0876(2) 0.23918(19) 0.0141(7) Uani 1 1 d .
C17 C 0.8085(3) 0.0877(2) 0.26638(19) 0.0146(7) Uani 1 1 d .
C18 C 0.8127(3) 0.1827(2) 0.25668(19) 0.0146(7) Uani 1 1 d .
C19 C 0.9212(4) 0.2261(3) 0.2737(2) 0.0205(8) Uani 1 1 d .
H19A H 0.8921 0.2959 0.2603 0.031 Uiso 1 1 calc R
H19B H 1.0129 0.2044 0.2428 0.031 Uiso 1 1 calc R
H19C H 0.9301 0.2067 0.3291 0.031 Uiso 1 1 calc R
C20 C 0.6343(4) 0.0018(2) 0.2356(2) 0.0194(8) Uani 1 1 d .
H20A H 0.5447 0.0223 0.2141 0.029 Uiso 1 1 calc R
H20B H 0.6194 -0.0363 0.2880 0.029 Uiso 1 1 calc R
H20C H 0.7056 -0.0369 0.2023 0.029 Uiso 1 1 calc R
C21 C 0.9202(4) 0.0017(3) 0.2944(2) 0.0196(8) Uani 1 1 d .
H21A H 1.0128 0.0205 0.2826 0.029 Uiso 1 1 calc R
H21B H 0.9271 -0.0479 0.2640 0.029 Uiso 1 1 calc R
C22 C 0.9372(4) -0.1413(3) 0.4026(2) 0.0232(8) Uani 1 1 d .
H22A H 0.9731 -0.1800 0.3643 0.035 Uiso 1 1 calc R
C23 C 0.9253(4) -0.1836(3) 0.4810(2) 0.0287(10) Uani 1 1 d .
H23A H 0.9533 -0.2511 0.4961 0.043 Uiso 1 1 calc R
C24 C 0.8732(4) -0.1281(3) 0.5368(2) 0.0298(10) Uani 1 1 d .
H24A H 0.8661 -0.1571 0.5903 0.045 Uiso 1 1 calc R
C25 C 0.8309(4) -0.0298(3) 0.5148(2) 0.0298(10) Uani 1 1 d .
H25A H 0.7932 0.0088 0.5531 0.045 Uiso 1 1 calc R
C26 C 0.8439(4) 0.0120(3) 0.4364(2) 0.0235(9) Uani 1 1 d .
H26A H 0.8158 0.0795 0.4215 0.035 Uiso 1 1 calc R
C27 C 0.8971(4) -0.0428(3) 0.3799(2) 0.0182(8) Uani 1 1 d .
C28 C 0.2769(3) 0.3881(2) 0.27622(19) 0.0122(7) Uani 1 1 d .
C29 C 0.3108(4) 0.4585(2) 0.30554(19) 0.0138(7) Uani 1 1 d .
C30 C 0.4548(4) 0.4499(2) 0.28360(19) 0.0137(7) Uani 1 1 d .
C31 C 0.5517(4) 0.5030(3) 0.3015(2) 0.0204(8) Uani 1 1 d .
H31A H 0.6488 0.4800 0.2770 0.031 Uiso 1 1 calc R
H31B H 0.5492 0.4921 0.3580 0.031 Uiso 1 1 calc R
H31C H 0.5203 0.5715 0.2814 0.031 Uiso 1 1 calc R
C32 C 0.1353(3) 0.3646(2) 0.2873(2) 0.0167(8) Uani 1 1 d .
H32A H 0.1420 0.3125 0.2603 0.025 Uiso 1 1 calc R
H32B H 0.0667 0.4211 0.2660 0.025 Uiso 1 1 calc R
H32C H 0.1038 0.3447 0.3429 0.025 Uiso 1 1 calc R
C33 C 0.2105(4) 0.5312(2) 0.3487(2) 0.0182(8) Uani 1 1 d .
H33A H 0.1136 0.5382 0.3372 0.027 Uiso 1 1 calc R
H33B H 0.2372 0.5936 0.3282 0.027 Uiso 1 1 calc R
C34 C 0.2060(4) 0.5091(2) 0.4362(2) 0.0172(8) Uani 1 1 d .
C35 C 0.2064(4) 0.4177(3) 0.4792(2) 0.0260(9) Uani 1 1 d .
H35A H 0.2145 0.3669 0.4531 0.039 Uiso 1 1 calc R
C36 C 0.1953(4) 0.3995(3) 0.5592(2) 0.0289(9) Uani 1 1 d .
H36A H 0.1967 0.3363 0.5877 0.043 Uiso 1 1 calc R
C37 C 0.1821(4) 0.4728(3) 0.5979(2) 0.0270(9) Uani 1 1 d .
H37A H 0.1725 0.4606 0.6531 0.040 Uiso 1 1 calc R
C38 C 0.1827(4) 0.5635(3) 0.5562(2) 0.0285(9) Uani 1 1 d .
H38A H 0.1751 0.6141 0.5825 0.043 Uiso 1 1 calc R
C39 C 0.1946(4) 0.5815(3) 0.4760(2) 0.0226(8) Uani 1 1 d .
H39A H 0.1948 0.6445 0.4477 0.034 Uiso 1 1 calc R
C40 C 0.4176(4) -0.0905(3) 0.1596(2) 0.0190(8) Uani 1 1 d .
H40A H 0.3532 -0.0300 0.1577 0.029 Uiso 1 1 calc R
C41 C 0.3039(4) -0.1337(3) 0.2914(2) 0.0272(9) Uani 1 1 d .
H41A H 0.2460 -0.0688 0.2791 0.041 Uiso 1 1 calc R
H41B H 0.3522 -0.1388 0.3357 0.041 Uiso 1 1 calc R
H41C H 0.2428 -0.1798 0.3046 0.041 Uiso 1 1 calc R
C42 C 0.5042(4) -0.2472(3) 0.2324(2) 0.0305(10) Uani 1 1 d .
H42A H 0.5696 -0.2523 0.1838 0.046 Uiso 1 1 calc R
H42B H 0.4491 -0.2967 0.2439 0.046 Uiso 1 1 calc R
H42C H 0.5586 -0.2556 0.2749 0.046 Uiso 1 1 calc R
C43 C 0.1971(4) 0.1020(3) 0.0128(2) 0.0227(8) Uani 1 1 d .
H43A H 0.2350 0.1561 -0.0129 0.034 Uiso 1 1 calc R
C44 C -0.0056(5) 0.0377(3) 0.0818(3) 0.0447(12) Uani 1 1 d .
H44A H 0.0659 -0.0226 0.0837 0.067 Uiso 1 1 calc R
H44B H -0.0830 0.0347 0.0561 0.067 Uiso 1 1 calc R
H44C H -0.0433 0.0481 0.1349 0.067 Uiso 1 1 calc R
C45 C -0.0334(5) 0.2115(3) 0.0307(3) 0.0362(11) Uani 1 1 d .
H45A H 0.0208 0.2588 0.0010 0.054 Uiso 1 1 calc R
H45B H -0.0721 0.2263 0.0824 0.054 Uiso 1 1 calc R
H45C H -0.1114 0.2133 0.0033 0.054 Uiso 1 1 calc R
C46 C 0.4265(4) 0.1580(3) 0.5516(2) 0.0287(9) Uani 1 1 d .
H46A H 0.3793 0.1088 0.5531 0.043 Uiso 1 1 calc R
C47 C 0.5640(5) 0.2714(3) 0.4758(3) 0.0453(12) Uani 1 1 d .
H47A H 0.5625 0.2839 0.5275 0.068 Uiso 1 1 calc R
H47B H 0.5178 0.3298 0.4431 0.068 Uiso 1 1 calc R
H47C H 0.6626 0.2510 0.4520 0.068 Uiso 1 1 calc R
C48 C 0.4798(5) 0.1686(4) 0.4118(2) 0.0405(11) Uani 1 1 d .
H48A H 0.4270 0.1177 0.4241 0.061 Uiso 1 1 calc R
H48B H 0.5758 0.1453 0.3859 0.061 Uiso 1 1 calc R
H48C H 0.4307 0.2238 0.3773 0.061 Uiso 1 1 calc R
O1 O 0.5047(3) -0.10445(16) 0.10031(14) 0.0206(6) Uani 1 1 d .
O2 O 0.2800(3) 0.02251(17) 0.02024(15) 0.0220(6) Uani 1 1 d .
O3 O 0.4253(3) 0.1812(2) 0.61349(17) 0.0414(8) Uani 1 1 d .

loop_
_atom_site_aniso_label
_atom_site_aniso_U_11
_atom_site_aniso_U_22
_atom_site_aniso_U_33
_atom_site_aniso_U_23
_atom_site_aniso_U_13
_atom_site_aniso_U_12
Fe1 0.0110(2) 0.0094(2) 0.0124(3) -0.0036(2) -0.00186(19) -0.00247(18)
Ni1 0.0238(4) 0.0116(3) 0.0163(4) -0.0072(3) -0.0030(3) -0.0020(3)
B1 0.0151(19) 0.0102(19) 0.014(2) -0.0032(16) -0.0035(15) -0.0040(15)
N1 0.0236(16) 0.0126(15) 0.0166(16) -0.0026(14) -0.0034(13) -0.0034(12)
N2 0.0206(16) 0.0164(16) 0.0268(18) -0.0037(14) 0.0002(14) -0.0049(13)
N3 0.0179(16) 0.0214(17) 0.0245(18) -0.0016(14) -0.0057(13) -0.0052(13)
N4 0.0107(14) 0.0105(14) 0.0147(15) -0.0033(12) -0.0012(11) -0.0040(11)
N5 0.0119(14) 0.0105(14) 0.0160(16) -0.0043(12) -0.0049(11) -0.0032(11)
N6 0.0114(14) 0.0129(14) 0.0141(15) -0.0040(12) -0.0036(11) -0.0032(11)
N7 0.0136(14) 0.0115(15) 0.0149(15) -0.0030(12) -0.0032(12) -0.0046(11)
N8 0.0155(14) 0.0104(14) 0.0120(15) -0.0025(12) -0.0036(11) -0.0040(11)
N9 0.0121(14) 0.0128(14) 0.0134(15) -0.0026(12) -0.0041(11) -0.0032(11)
N10 0.0194(16) 0.0143(15) 0.0192(17) -0.0025(13) -0.0045(13) -0.0016(12)
N11 0.0257(17) 0.0190(17) 0.0234(18) -0.0063(14) -0.0052(14) 0.0020(13)
N12 0.0261(18) 0.037(2) 0.0221(19) 0.0037(16) -0.0061(14) -0.0113(15)
C1 0.0142(17) 0.0095(17) 0.0142(18) -0.0006(15) -0.0026(14) -0.0022(13)
C2 0.0153(17) 0.0131(18) 0.0177(19) -0.0072(15) -0.0048(15) 0.0001(14)
C3 0.0151(18) 0.0118(17) 0.0155(19) -0.0055(14) 0.0008(14) -0.0049(14)
C4 0.0145(17) 0.0095(17) 0.0117(18) -0.0036(14) -0.0022(13) 0.0017(13)
C5 0.0132(16) 0.0092(17) 0.0160(19) -0.0016(14) -0.0023(14) 0.0003(13)
C6 0.0108(16) 0.0085(16) 0.0156(18) -0.0019(14) -0.0021(13) -0.0004(13)
C7 0.0164(18) 0.0160(18) 0.019(2) -0.0005(15) -0.0038(15) -0.0039(14)
C8 0.0206(18) 0.0183(19) 0.0142(19) -0.0024(15) -0.0030(15) -0.0061(15)
C9 0.0194(18) 0.0135(18) 0.0122(18) 0.0000(14) -0.0016(14) -0.0040(14)
C10 0.0226(19) 0.0181(19) 0.0079(18) 0.0001(15) 0.0009(14) -0.0046(15)
C11 0.023(2) 0.024(2) 0.028(2) -0.0054(18) 0.0022(17) -0.0053(16)
C12 0.023(2) 0.034(3) 0.049(3) -0.008(2) 0.006(2) -0.0049(18)
C13 0.035(3) 0.037(3) 0.041(3) -0.014(2) 0.010(2) 0.002(2)
C14 0.043(3) 0.025(2) 0.031(2) -0.0135(19) -0.001(2) 0.0002(19)
C15 0.026(2) 0.023(2) 0.022(2) -0.0073(17) -0.0018(16) -0.0036(16)
C16 0.0156(17) 0.0099(17) 0.0139(18) -0.0009(14) 0.0006(14) -0.0012(13)
C17 0.0131(17) 0.0152(18) 0.0117(18) -0.0007(14) 0.0010(13) -0.0006(14)
C18 0.0125(17) 0.0181(18) 0.0125(18) -0.0037(15) -0.0005(14) -0.0024(14)
C19 0.0175(18) 0.021(2) 0.024(2) 0.0003(16) -0.0086(15) -0.0060(15)
C20 0.0210(19) 0.0122(18) 0.024(2) -0.0016(16) -0.0057(16) -0.0023(14)
C21 0.0170(18) 0.0190(19) 0.018(2) 0.0019(16) -0.0047(15) 0.0010(15)
C22 0.0194(19) 0.021(2) 0.024(2) -0.0008(17) -0.0001(16) -0.0011(15)
C23 0.024(2) 0.023(2) 0.028(2) 0.0095(18) -0.0026(17) 0.0012(16)
C24 0.026(2) 0.038(3) 0.022(2) 0.0066(19) -0.0088(17) -0.0085(18)
C25 0.031(2) 0.040(3) 0.022(2) -0.0092(19) -0.0063(18) -0.0086(19)
C26 0.025(2) 0.020(2) 0.025(2) -0.0036(17) -0.0065(17) -0.0030(16)
C27 0.0114(17) 0.0206(19) 0.021(2) -0.0008(16) -0.0038(14) -0.0028(14)
C28 0.0138(16) 0.0115(17) 0.0110(18) -0.0026(14) -0.0035(13) -0.0004(13)
C29 0.0187(18) 0.0103(17) 0.0121(18) -0.0037(14) -0.0018(14) -0.0017(14)
C30 0.0216(18) 0.0113(17) 0.0095(18) -0.0022(14) -0.0034(14) -0.0050(14)
C31 0.024(2) 0.0171(19) 0.024(2) -0.0079(16) -0.0043(16) -0.0074(15)
C32 0.0152(17) 0.0174(18) 0.019(2) -0.0086(15) 0.0007(14) -0.0033(14)
C33 0.0229(19) 0.0151(18) 0.0169(19) -0.0073(15) -0.0015(15) -0.0021(15)
C34 0.0165(18) 0.0193(19) 0.0162(19) -0.0077(16) 0.0003(14) -0.0029(14)
C35 0.035(2) 0.022(2) 0.022(2) -0.0100(17) 0.0019(17) -0.0067(17)
C36 0.033(2) 0.029(2) 0.022(2) 0.0015(18) -0.0005(18) -0.0111(18)
C37 0.021(2) 0.044(3) 0.018(2) -0.0091(19) -0.0005(16) -0.0080(18)
C38 0.029(2) 0.036(2) 0.027(2) -0.017(2) -0.0036(18) -0.0089(18)
C39 0.025(2) 0.023(2) 0.023(2) -0.0108(17) -0.0018(16) -0.0072(16)
C40 0.0216(19) 0.0154(19) 0.022(2) -0.0069(17) -0.0071(16) -0.0022(15)
C41 0.024(2) 0.028(2) 0.026(2) -0.0035(18) 0.0008(17) -0.0051(17)
C42 0.039(2) 0.021(2) 0.027(2) -0.0028(18) -0.0112(19) 0.0040(18)
C43 0.030(2) 0.017(2) 0.024(2) -0.0039(16) -0.0099(17) -0.0068(17)
C44 0.042(3) 0.040(3) 0.040(3) 0.000(2) 0.012(2) -0.007(2)
C45 0.038(3) 0.025(2) 0.044(3) -0.011(2) -0.016(2) 0.0060(19)
C46 0.026(2) 0.033(2) 0.027(2) 0.0012(19) -0.0080(18) -0.0101(18)
C47 0.042(3) 0.041(3) 0.051(3) 0.008(2) -0.007(2) -0.021(2)
C48 0.029(2) 0.065(3) 0.026(2) -0.009(2) -0.0038(19) -0.008(2)
O1 0.0282(14) 0.0137(13) 0.0198(14) -0.0063(11) -0.0034(12) -0.0018(11)
O2 0.0252(14) 0.0142(13) 0.0252(15) -0.0067(11) -0.0033(11) 0.0004(11)
O3 0.058(2) 0.0444(19) 0.0251(17) 0.0003(15) -0.0149(15) -0.0174(16)

loop_
_atom_type_symbol
_atom_type_description
_atom_type_scat_dispersion_real
_atom_type_scat_dispersion_imag
_atom_type_scat_source
C C 0.0033 0.0016 'International Tables Vol C Tables 4.2.6.8 and 6.1.1.4'
H H 0.0000 0.0000 'International Tables Vol C Tables 4.2.6.8 and 6.1.1.4'
B B 0.0013 0.0007 'International Tables Vol C Tables 4.2.6.8 and 6.1.1.4'
N N 0.0061 0.0033 'International Tables Vol C Tables 4.2.6.8 and 6.1.1.4'
O O 0.0106 0.0060 'International Tables Vol C Tables 4.2.6.8 and 6.1.1.4'
Fe Fe 0.3463 0.8444 'International Tables Vol C Tables 4.2.6.8 and 6.1.1.4'
Ni Ni 0.3393 1.1124 'International Tables Vol C Tables 4.2.6.8 and 6.1.1.4'

loop_
_geom_angle_atom_site_label_1
_geom_angle_atom_site_label_2
_geom_angle_atom_site_label_3
_geom_angle
_geom_angle_site_symmetry_1
_geom_angle_site_symmetry_3
C1 Fe1 C2 85.87(14) . .
C1 Fe1 C3 85.99(14) . .
C2 Fe1 C3 85.85(14) . .
C1 Fe1 N5 90.79(13) . .
C2 Fe1 N5 176.55(13) . .
C3 Fe1 N5 93.09(13) . .
C1 Fe1 N7 92.32(13) . .
C2 Fe1 N7 91.66(13) . .
C3 Fe1 N7 177.08(13) . .
N5 Fe1 N7 89.32(11) . .
C1 Fe1 N9 177.58(13) . .
C2 Fe1 N9 94.01(13) . .
C3 Fe1 N9 91.59(12) . .
N5 Fe1 N9 89.29(11) . .
N7 Fe1 N9 90.10(11) . .
N1 Ni1 N1 180.00(15) 2_655 .
N1 Ni1 O1 90.06(10) 2_655 2_655
N1 Ni1 O1 89.94(10) . 2_655
N1 Ni1 O1 89.94(10) 2_655 .
N1 Ni1 O1 90.06(10) . .
O1 Ni1 O1 180.00(17) 2_655 .
N1 Ni1 O2 90.38(11) 2_655 .
N1 Ni1 O2 89.62(11) . .
O1 Ni1 O2 91.95(10) 2_655 .
O1 Ni1 O2 88.05(10) . .
N1 Ni1 O2 89.62(11) 2_655 2_655
N1 Ni1 O2 90.38(11) . 2_655
O1 Ni1 O2 88.05(10) 2_655 2_655
O1 Ni1 O2 91.95(10) . 2_655
O2 Ni1 O2 180.0 . 2_655
N8 B1 N4 107.7(3) . .
N8 B1 N6 107.8(3) . .
N4 B1 N6 108.1(3) . .
N8 B1 H1 111.0 . .
N4 B1 H1 111.0 . .
N6 B1 H1 111.0 . .
C1 N1 Ni1 173.3(3) . .
C6 N4 N5 109.8(3) . .
C6 N4 B1 131.2(3) . .
N5 N4 B1 118.9(3) . .
C4 N5 N4 106.8(3) . .
C4 N5 Fe1 135.2(2) . .
N4 N5 Fe1 117.8(2) . .
C18 N6 N7 110.0(3) . .
C18 N6 B1 130.5(3) . .
N7 N6 B1 119.3(3) . .
C16 N7 N6 106.2(3) . .
C16 N7 Fe1 136.7(2) . .
N6 N7 Fe1 117.1(2) . .
C30 N8 N9 109.6(3) . .
C30 N8 B1 130.7(3) . .
N9 N8 B1 119.5(3) . .
C28 N9 N8 106.8(3) . .
C28 N9 Fe1 135.9(2) . .
N8 N9 Fe1 116.9(2) . .
C40 N10 C42 121.2(3) . .
C40 N10 C41 121.8(3) . .
C42 N10 C41 117.0(3) . .
C43 N11 C45 122.6(3) . .
C43 N11 C44 121.1(3) . .
C45 N11 C44 116.2(3) . .
C46 N12 C48 122.0(4) . .
C46 N12 C47 120.8(4) . .
C48 N12 C47 117.2(4) . .
N1 C1 Fe1 178.8(3) . .
N2 C2 Fe1 176.0(3) . .
N3 C3 Fe1 178.4(3) . .
N5 C4 C5 109.4(3) . .
N5 C4 C8 123.9(3) . .
C5 C4 C8 126.7(3) . .
C6 C5 C4 105.8(3) . .
C6 C5 C9 126.9(3) . .
C4 C5 C9 127.3(3) . .
N4 C6 C5 108.2(3) . .
N4 C6 C7 122.6(3) . .
C5 C6 C7 129.2(3) . .
C6 C7 H7A 109.5 . .
C6 C7 H7B 109.5 . .
H7A C7 H7B 109.5 . .
C6 C7 H7C 109.5 . .
H7A C7 H7C 109.5 . .
H7B C7 H7C 109.5 . .
C4 C8 H8A 109.5 . .
C4 C8 H8B 109.5 . .
H8A C8 H8B 109.5 . .
C4 C8 H8C 109.5 . .
H8A C8 H8C 109.5 . .
H8B C8 H8C 109.5 . .
C5 C9 C10 112.6(3) . .
C5 C9 H9A 109.1 . .
C10 C9 H9A 109.1 . .
C5 C9 H9B 109.1 . .
C10 C9 H9B 109.1 . .
H9A C9 H9B 107.8 . .
C11 C10 C15 117.8(3) . .
C11 C10 C9 120.9(3) . .
C15 C10 C9 121.2(3) . .
C12 C11 C10 121.0(4) . .
C12 C11 H11A 119.5 . .
C10 C11 H11A 119.5 . .
C13 C12 C11 120.7(4) . .
C13 C12 H12A 119.6 . .
C11 C12 H12A 119.6 . .
C12 C13 C14 118.8(4) . .
C12 C13 H13A 120.6 . .
C14 C13 H13A 120.6 . .
C15 C14 C13 120.6(4) . .
C15 C14 H14A 119.7 . .
C13 C14 H14A 119.7 . .
C14 C15 C10 121.0(4) . .
C14 C15 H15A 119.5 . .
C10 C15 H15A 119.5 . .
N7 C16 C17 109.9(3) . .
N7 C16 C20 123.6(3) . .
C17 C16 C20 126.5(3) . .
C18 C17 C16 105.8(3) . .
C18 C17 C21 127.1(3) . .
C16 C17 C21 126.9(3) . .
N6 C18 C17 108.0(3) . .
N6 C18 C19 122.1(3) . .
C17 C18 C19 129.9(3) . .
C18 C19 H19A 109.5 . .
C18 C19 H19B 109.5 . .
H19A C19 H19B 109.5 . .
C18 C19 H19C 109.5 . .
H19A C19 H19C 109.5 . .
H19B C19 H19C 109.5 . .
C16 C20 H20A 109.5 . .
C16 C20 H20B 109.5 . .
H20A C20 H20B 109.5 . .
C16 C20 H20C 109.5 . .
H20A C20 H20C 109.5 . .
H20B C20 H20C 109.5 . .
C17 C21 C27 116.4(3) . .
C17 C21 H21A 108.2 . .
C27 C21 H21A 108.2 . .
C17 C21 H21B 108.2 . .
C27 C21 H21B 108.2 . .
H21A C21 H21B 107.3 . .
C27 C22 C23 120.4(4) . .
C27 C22 H22A 119.8 . .
C23 C22 H22A 119.8 . .
C24 C23 C22 120.2(4) . .
C24 C23 H23A 119.9 . .
C22 C23 H23A 119.9 . .
C23 C24 C25 119.8(4) . .
C23 C24 H24A 120.1 . .
C25 C24 H24A 120.1 . .
C24 C25 C26 119.6(4) . .
C24 C25 H25A 120.2 . .
C26 C25 H25A 120.2 . .
C27 C26 C25 121.1(4) . .
C27 C26 H26A 119.5 . .
C25 C26 H26A 119.5 . .
C26 C27 C22 118.8(3) . .
C26 C27 C21 122.0(3) . .
C22 C27 C21 119.2(3) . .
N9 C28 C29 109.7(3) . .
N9 C28 C32 123.5(3) . .
C29 C28 C32 126.8(3) . .
C30 C29 C28 105.5(3) . .
C30 C29 C33 127.0(3) . .
C28 C29 C33 127.5(3) . .
N8 C30 C29 108.4(3) . .
N8 C30 C31 121.9(3) . .
C29 C30 C31 129.7(3) . .
C30 C31 H31A 109.5 . .
C30 C31 H31B 109.5 . .
H31A C31 H31B 109.5 . .
C30 C31 H31C 109.5 . .
H31A C31 H31C 109.5 . .
H31B C31 H31C 109.5 . .
C28 C32 H32A 109.5 . .
C28 C32 H32B 109.5 . .
H32A C32 H32B 109.5 . .
C28 C32 H32C 109.5 . .
H32A C32 H32C 109.5 . .
H32B C32 H32C 109.5 . .
C29 C33 C34 115.7(3) . .
C29 C33 H33A 108.3 . .
C34 C33 H33A 108.3 . .
C29 C33 H33B 108.3 . .
C34 C33 H33B 108.3 . .
H33A C33 H33B 107.4 . .
C39 C34 C35 118.0(3) . .
C39 C34 C33 120.2(3) . .
C35 C34 C33 121.7(3) . .
C36 C35 C34 121.1(4) . .
C36 C35 H35A 119.4 . .
C34 C35 H35A 119.4 . .
C37 C36 C35 120.1(4) . .
C37 C36 H36A 120.0 . .
C35 C36 H36A 120.0 . .
C38 C37 C36 119.6(4) . .
C38 C37 H37A 120.2 . .
C36 C37 H37A 120.2 . .
C37 C38 C39 120.2(4) . .
C37 C38 H38A 119.9 . .
C39 C38 H38A 119.9 . .
C38 C39 C34 121.0(4) . .
C38 C39 H39A 119.5 . .
C34 C39 H39A 119.5 . .
O1 C40 N10 124.3(3) . .
O1 C40 H40A 117.8 . .
N10 C40 H40A 117.8 . .
N10 C41 H41A 109.5 . .
N10 C41 H41B 109.5 . .
H41A C41 H41B 109.5 . .
N10 C41 H41C 109.5 . .
H41A C41 H41C 109.5 . .
H41B C41 H41C 109.5 . .
N10 C42 H42A 109.5 . .
N10 C42 H42B 109.5 . .
H42A C42 H42B 109.5 . .
N10 C42 H42C 109.5 . .
H42A C42 H42C 109.5 . .
H42B C42 H42C 109.5 . .
O2 C43 N11 124.3(4) . .
O2 C43 H43A 117.9 . .
N11 C43 H43A 117.9 . .
N11 C44 H44A 109.5 . .
N11 C44 H44B 109.5 . .
H44A C44 H44B 109.5 . .
N11 C44 H44C 109.5 . .
H44A C44 H44C 109.5 . .
H44B C44 H44C 109.5 . .
N11 C45 H45A 109.5 . .
N11 C45 H45B 109.5 . .
H45A C45 H45B 109.5 . .
N11 C45 H45C 109.5 . .
H45A C45 H45C 109.5 . .
H45B C45 H45C 109.5 . .
O3 C46 N12 125.1(4) . .
O3 C46 H46A 117.4 . .
N12 C46 H46A 117.4 . .
N12 C47 H47A 109.5 . .
N12 C47 H47B 109.5 . .
H47A C47 H47B 109.5 . .
N12 C47 H47C 109.5 . .
H47A C47 H47C 109.5 . .
H47B C47 H47C 109.5 . .
N12 C48 H48A 109.5 . .
N12 C48 H48B 109.5 . .
H48A C48 H48B 109.5 . .
N12 C48 H48C 109.5 . .
H48A C48 H48C 109.5 . .
H48B C48 H48C 109.5 . .
C40 O1 Ni1 120.2(2) . .
C43 O2 Ni1 124.9(2) . .

loop_
_geom_bond_atom_site_label_1
_geom_bond_atom_site_label_2
_geom_bond_distance
_geom_bond_site_symmetry_2
Fe1 C1 1.888(4) .
Fe1 C2 1.925(4) .
Fe1 C3 1.926(3) .
Fe1 N5 1.987(3) .
Fe1 N7 2.001(3) .
Fe1 N9 2.021(3) .
Ni1 N1 2.007(3) 2_655
Ni1 N1 2.007(3) .
Ni1 O1 2.075(2) 2_655
Ni1 O1 2.075(2) .
Ni1 O2 2.077(2) .
Ni1 O2 2.077(2) 2_655
B1 N8 1.531(5) .
B1 N4 1.535(5) .
B1 N6 1.536(4) .
B1 H1 1.0000 .
N1 C1 1.156(4) .
N2 C2 1.153(4) .
N3 C3 1.151(4) .
N4 C6 1.344(4) .
N4 N5 1.374(4) .
N5 C4 1.349(4) .
N6 C18 1.349(4) .
N6 N7 1.376(4) .
N7 C16 1.349(4) .
N8 C30 1.349(4) .
N8 N9 1.368(4) .
N9 C28 1.341(4) .
N10 C40 1.313(5) .
N10 C42 1.447(5) .
N10 C41 1.452(5) .
N11 C43 1.319(5) .
N11 C45 1.457(5) .
N11 C44 1.460(5) .
N12 C46 1.330(5) .
N12 C48 1.445(5) .
N12 C47 1.452(5) .
C4 C5 1.400(5) .
C4 C8 1.490(5) .
C5 C6 1.385(5) .
C5 C9 1.506(5) .
C6 C7 1.498(5) .
C7 H7A 0.9800 .
C7 H7B 0.9800 .
C7 H7C 0.9800 .
C8 H8A 0.9800 .
C8 H8B 0.9800 .
C8 H8C 0.9800 .
C9 C10 1.510(5) .
C9 H9A 0.9900 .
C9 H9B 0.9900 .
C10 C11 1.389(5) .
C10 C15 1.394(5) .
C11 C12 1.387(5) .
C11 H11A 0.9500 .
C12 C13 1.379(6) .
C12 H12A 0.9500 .
C13 C14 1.386(6) .
C13 H13A 0.9500 .
C14 C15 1.383(5) .
C14 H14A 0.9500 .
C15 H15A 0.9500 .
C16 C17 1.396(5) .
C16 C20 1.492(5) .
C17 C18 1.381(5) .
C17 C21 1.508(5) .
C18 C19 1.487(5) .
C19 H19A 0.9800 .
C19 H19B 0.9800 .
C19 H19C 0.9800 .
C20 H20A 0.9800 .
C20 H20B 0.9800 .
C20 H20C 0.9800 .
C21 C27 1.514(5) .
C21 H21A 0.9900 .
C21 H21B 0.9900 .
C22 C27 1.387(5) .
C22 C23 1.391(5) .
C22 H22A 0.9500 .
C23 C24 1.374(6) .
C23 H23A 0.9500 .
C24 C25 1.386(6) .
C24 H24A 0.9500 .
C25 C26 1.388(5) .
C25 H25A 0.9500 .
C26 C27 1.379(5) .
C26 H26A 0.9500 .
C28 C29 1.400(5) .
C28 C32 1.487(4) .
C29 C30 1.376(5) .
C29 C33 1.504(5) .
C30 C31 1.498(5) .
C31 H31A 0.9800 .
C31 H31B 0.9800 .
C31 H31C 0.9800 .
C32 H32A 0.9800 .
C32 H32B 0.9800 .
C32 H32C 0.9800 .
C33 C34 1.517(5) .
C33 H33A 0.9900 .
C33 H33B 0.9900 .
C34 C39 1.384(5) .
C34 C35 1.386(5) .
C35 C36 1.381(5) .
C35 H35A 0.9500 .
C36 C37 1.379(6) .
C36 H36A 0.9500 .
C37 C38 1.373(6) .
C37 H37A 0.9500 .
C38 C39 1.384(5) .
C38 H38A 0.9500 .
C39 H39A 0.9500 .
C40 O1 1.247(4) .
C40 H40A 0.9500 .
C41 H41A 0.9800 .
C41 H41B 0.9800 .
C41 H41C 0.9800 .
C42 H42A 0.9800 .
C42 H42B 0.9800 .
C42 H42C 0.9800 .
C43 O2 1.240(4) .
C43 H43A 0.9500 .
C44 H44A 0.9800 .
C44 H44B 0.9800 .
C44 H44C 0.9800 .
C45 H45A 0.9800 .
C45 H45B 0.9800 .
C45 H45C 0.9800 .
C46 O3 1.228(5) .
C46 H46A 0.9500 .
C47 H47A 0.9800 .
C47 H47B 0.9800 .
C47 H47C 0.9800 .
C48 H48A 0.9800 .
C48 H48B 0.9800 .
C48 H48C 0.9800 .

loop_
_geom_torsion_atom_site_label_1
_geom_torsion_atom_site_label_2
_geom_torsion_atom_site_label_3
_geom_torsion_atom_site_label_4
_geom_torsion
_geom_torsion_site_symmetry_1
N1 Ni1 N1 C1 -57(100) 2_655
O1 Ni1 N1 C1 124(2) 2_655
O1 Ni1 N1 C1 -56(2) .
O2 Ni1 N1 C1 32(2) .
O2 Ni1 N1 C1 -148(2) 2_655
N8 B1 N4 C6 124.1(3) .
N6 B1 N4 C6 -119.6(3) .
N8 B1 N4 N5 -57.7(4) .
N6 B1 N4 N5 58.6(4) .
C6 N4 N5 C4 0.0(3) .
B1 N4 N5 C4 -178.6(3) .
C6 N4 N5 Fe1 177.2(2) .
B1 N4 N5 Fe1 -1.4(3) .
C1 Fe1 N5 C4 39.3(3) .
C2 Fe1 N5 C4 25(2) .
C3 Fe1 N5 C4 -46.7(3) .
N7 Fe1 N5 C4 131.6(3) .
N9 Fe1 N5 C4 -138.3(3) .
C1 Fe1 N5 N4 -136.8(2) .
C2 Fe1 N5 N4 -151(2) .
C3 Fe1 N5 N4 137.2(2) .
N7 Fe1 N5 N4 -44.5(2) .
N9 Fe1 N5 N4 45.6(2) .
N8 B1 N6 C18 -124.4(3) .
N4 B1 N6 C18 119.4(4) .
N8 B1 N6 N7 60.9(4) .
N4 B1 N6 N7 -55.3(4) .
C18 N6 N7 C16 0.2(4) .
B1 N6 N7 C16 175.8(3) .
C18 N6 N7 Fe1 -179.6(2) .
B1 N6 N7 Fe1 -3.9(4) .
C1 Fe1 N7 C16 -41.7(3) .
C2 Fe1 N7 C16 44.3(3) .
C3 Fe1 N7 C16 13(3) .
N5 Fe1 N7 C16 -132.4(3) .
N9 Fe1 N7 C16 138.3(3) .
C1 Fe1 N7 N6 138.0(2) .
C2 Fe1 N7 N6 -136.1(2) .
C3 Fe1 N7 N6 -167(3) .
N5 Fe1 N7 N6 47.2(2) .
N9 Fe1 N7 N6 -42.0(2) .
N4 B1 N8 C30 -115.2(4) .
N6 B1 N8 C30 128.3(3) .
N4 B1 N8 N9 59.2(4) .
N6 B1 N8 N9 -57.3(4) .
C30 N8 N9 C28 -0.3(3) .
B1 N8 N9 C28 -175.8(3) .
C30 N8 N9 Fe1 174.0(2) .
B1 N8 N9 Fe1 -1.5(4) .
C1 Fe1 N9 C28 36(3) .
C2 Fe1 N9 C28 -51.0(3) .
C3 Fe1 N9 C28 34.9(3) .
N5 Fe1 N9 C28 128.0(3) .
N7 Fe1 N9 C28 -142.7(3) .
C1 Fe1 N9 N8 -136(3) .
C2 Fe1 N9 N8 136.9(2) .
C3 Fe1 N9 N8 -137.2(2) .
N5 Fe1 N9 N8 -44.1(2) .
N7 Fe1 N9 N8 45.2(2) .
Ni1 N1 C1 Fe1 -49(16) .
C2 Fe1 C1 N1 71(15) .
C3 Fe1 C1 N1 -15(15) .
N5 Fe1 C1 N1 -108(15) .
N7 Fe1 C1 N1 163(15) .
N9 Fe1 C1 N1 -16(17) .
C1 Fe1 C2 N2 -21(4) .
C3 Fe1 C2 N2 65(4) .
N5 Fe1 C2 N2 -7(6) .
N7 Fe1 C2 N2 -113(4) .
N9 Fe1 C2 N2 157(4) .
C1 Fe1 C3 N3 72(12) .
C2 Fe1 C3 N3 -14(12) .
N5 Fe1 C3 N3 162(12) .
N7 Fe1 C3 N3 17(14) .
N9 Fe1 C3 N3 -108(12) .
N4 N5 C4 C5 0.1(3) .
Fe1 N5 C4 C5 -176.3(2) .
N4 N5 C4 C8 -179.6(3) .
Fe1 N5 C4 C8 4.0(5) .
N5 C4 C5 C6 -0.1(4) .
C8 C4 C5 C6 179.5(3) .
N5 C4 C5 C9 179.3(3) .
C8 C4 C5 C9 -1.1(5) .
N5 N4 C6 C5 -0.1(4) .
B1 N4 C6 C5 178.3(3) .
N5 N4 C6 C7 -179.5(3) .
B1 N4 C6 C7 -1.1(5) .
C4 C5 C6 N4 0.1(4) .
C9 C5 C6 N4 -179.3(3) .
C4 C5 C6 C7 179.5(3) .
C9 C5 C6 C7 0.1(6) .
C6 C5 C9 C10 86.1(4) .
C4 C5 C9 C10 -93.2(4) .
C5 C9 C10 C11 -105.4(4) .
C5 C9 C10 C15 73.4(4) .
C15 C10 C11 C12 -0.3(6) .
C9 C10 C11 C12 178.6(4) .
C10 C11 C12 C13 0.2(7) .
C11 C12 C13 C14 -0.4(7) .
C12 C13 C14 C15 0.6(7) .
C13 C14 C15 C10 -0.6(6) .
C11 C10 C15 C14 0.4(5) .
C9 C10 C15 C14 -178.5(3) .
N6 N7 C16 C17 0.3(4) .
Fe1 N7 C16 C17 180.0(3) .
N6 N7 C16 C20 -178.9(3) .
Fe1 N7 C16 C20 0.8(5) .
N7 C16 C17 C18 -0.6(4) .
C20 C16 C17 C18 178.5(3) .
N7 C16 C17 C21 -176.1(3) .
C20 C16 C17 C21 3.0(6) .
N7 N6 C18 C17 -0.5(4) .
B1 N6 C18 C17 -175.6(3) .
N7 N6 C18 C19 178.6(3) .
B1 N6 C18 C19 3.6(5) .
C16 C17 C18 N6 0.7(4) .
C21 C17 C18 N6 176.2(3) .
C16 C17 C18 C19 -178.4(3) .
C21 C17 C18 C19 -3.0(6) .
C18 C17 C21 C27 96.8(4) .
C16 C17 C21 C27 -88.7(4) .
C27 C22 C23 C24 0.2(6) .
C22 C23 C24 C25 0.7(6) .
C23 C24 C25 C26 -1.1(6) .
C24 C25 C26 C27 0.6(6) .
C25 C26 C27 C22 0.3(5) .
C25 C26 C27 C21 -176.4(3) .
C23 C22 C27 C26 -0.7(5) .
C23 C22 C27 C21 176.1(3) .
C17 C21 C27 C26 -39.3(5) .
C17 C21 C27 C22 144.1(3) .
N8 N9 C28 C29 0.9(4) .
Fe1 N9 C28 C29 -171.8(2) .
N8 N9 C28 C32 -177.2(3) .
Fe1 N9 C28 C32 10.1(5) .
N9 C28 C29 C30 -1.1(4) .
C32 C28 C29 C30 176.9(3) .
N9 C28 C29 C33 176.2(3) .
C32 C28 C29 C33 -5.7(6) .
N9 N8 C30 C29 -0.4(4) .
B1 N8 C30 C29 174.4(3) .
N9 N8 C30 C31 177.6(3) .
B1 N8 C30 C31 -7.6(5) .
C28 C29 C30 N8 0.9(4) .
C33 C29 C30 N8 -176.5(3) .
C28 C29 C30 C31 -176.9(3) .
C33 C29 C30 C31 5.7(6) .
C30 C29 C33 C34 -81.8(4) .
C28 C29 C33 C34 101.4(4) .
C29 C33 C34 C39 141.1(3) .
C29 C33 C34 C35 -42.0(5) .
C39 C34 C35 C36 0.2(6) .
C33 C34 C35 C36 -176.8(3) .
C34 C35 C36 C37 0.6(6) .
C35 C36 C37 C38 -1.2(6) .
C36 C37 C38 C39 0.9(6) .
C37 C38 C39 C34 -0.1(6) .
C35 C34 C39 C38 -0.5(5) .
C33 C34 C39 C38 176.6(3) .
C42 N10 C40 O1 0.9(5) .
C41 N10 C40 O1 -179.3(3) .
C45 N11 C43 O2 178.0(4) .
C44 N11 C43 O2 2.9(6) .
C48 N12 C46 O3 -177.0(4) .
C47 N12 C46 O3 0.6(6) .
N10 C40 O1 Ni1 177.1(3) .
N1 Ni1 O1 C40 -132.3(3) 2_655
N1 Ni1 O1 C40 47.7(3) .
O1 Ni1 O1 C40 -72(100) 2_655
O2 Ni1 O1 C40 -41.9(3) .
O2 Ni1 O1 C40 138.1(3) 2_655
N11 C43 O2 Ni1 -167.7(3) .
N1 Ni1 O2 C43 -132.8(3) 2_655
N1 Ni1 O2 C43 47.2(3) .
O1 Ni1 O2 C43 -42.7(3) 2_655
O1 Ni1 O2 C43 137.3(3) .
O2 Ni1 O2 C43 131(25) 2_655
